data_7717295
loop_
_publ_author_name
'Czernetzki, Corinna'
'Arrowsmith, Merle'
'J&#xfc;rgensen, Malte'
'Hagspiel, Stephan'
'Braunschweig, Holger'

_publ_section_title
;
 Synthesis and structures of molecular beryllium Grignard analogues
 featuring terminal and bridging pseudohalides.
;
_journal_issue 45
_journal_name_full 'Dalton transactions (Cambridge, England : 2003)'
_journal_page_first 18296
_journal_page_last 18303
_journal_paper_doi 10.1039/d4dt02457e
_journal_volume 53
_journal_year 2024
_chemical_formula_moiety 'C31 H44 Be N2 S'
_chemical_formula_sum 'C31 H44 Be N2 S'
_chemical_formula_weight 485.75
_chemical_name_common (CAAC)BDur(NCS)
_chemical_name_systematic 2b
_chemical_properties_physical Air-sensitive,Moisture-sensitive
_space_group_crystal_system monoclinic
_space_group_IT_number 14
_space_group_name_Hall '-P 2yn'
_space_group_name_H-M_alt 'P 1 21/n 1'
_atom_sites_solution_hydrogens geom
_atom_sites_solution_primary dual
_atom_sites_solution_secondary difmap
_audit_creation_date 2024-09-25
_audit_creation_method 'CIF-fill 1.5g (K.Radacki, 2005-23)'
_audit_update_record
;
2024-09-25 deposited with the CCDC.	2024-10-14 downloaded from the CCDC.
;
_cell_angle_alpha 90
_cell_angle_beta 93.294(6)
_cell_angle_gamma 90
_cell_formula_units_Z 4
_cell_length_a 10.4324(5)
_cell_length_b 18.541(5)
_cell_length_c 15.2352(7)
_cell_measurement_reflns_used 3176
_cell_measurement_temperature 100(2)
_cell_measurement_theta_max 74.1620
_cell_measurement_theta_min 4.7820
_cell_volume 2942.0(8)
_computing_cell_refinement 'CrysAlisPro 1.171.43.111a (Rigaku OD, 2024)'
_computing_data_collection
;
 CrysAlisPro system (CCD 42.72a 64-bit (release 07-10-2022))
;
_computing_data_reduction 'CrysAlisPro 1.171.43.111a (Rigaku OD, 2024)'
_computing_molecular_graphics 'ShelXLe (Huebschle et all, 2011)'
_computing_publication_material 'SHELXL-2019/1 (Sheldrick, 2019)'
_computing_structure_refinement 'SHELXL-2019/1 (Sheldrick, 2019)'
_computing_structure_solution 'SHELXT 2014/5 (Sheldrick, 2014)'
_diffrn_ambient_environment N~2~
_diffrn_ambient_temperature 100(2)
_diffrn_detector HPA
_diffrn_detector_area_resol_mean 10.0
_diffrn_detector_type 'HyPix Arc150'
_diffrn_measured_fraction_theta_full 1.000
_diffrn_measured_fraction_theta_max 1.000
_diffrn_measurement_details
;
 List of Runs (angles in degrees, time in seconds):
 --------------------------------------------------------------------------
  1  \w     40.00  69.00   0.50    0.05    --   82.35 -95.00   0.00   58
  2  \w     45.00  86.00   0.50    0.05    --   85.25-104.00-152.60   82
  3  \w   -106.00 -71.00   0.50    0.05    --  -58.00 -52.00 -73.90   70
  4  \w     65.00  90.00   0.50    0.05    --   82.35 -95.00 150.00   50
  5  \w   -126.00 -93.00   0.50    0.05    --  -79.50-120.00 -42.55   66
  6  \w     81.00 129.00   0.50    0.05    --   85.25  11.00  63.33   96
  7  \w   -124.00 -97.00   0.50    0.05    --  -79.50 -63.00 141.05   54
  8  \w     29.00  79.00   0.50    0.05    --   71.26 -95.00 150.00  100
  9  \w     45.00  71.00   0.50    0.05    --   82.35-112.00 150.00   52
 10  \w     16.00  66.00   0.50    0.05    --   58.60 -95.00-120.00  100
 11  \w   -126.00 -88.00   0.50    0.05    --  -79.50-130.00-113.69   76
 12  \w   -123.00 -95.00   0.50    0.05    --  -79.50 -50.00  42.84   56
 13  \w   -115.00 -80.00   0.50    0.05    --  -66.00 -47.00 -36.88   70
 14  \w     43.00  92.00   0.50    0.05    --   85.25-101.00 124.67   98
 15  \w     52.00  89.00   0.50    0.05    --   85.25-107.00 -54.60   74
 16  \w     16.00  66.00   0.50    0.05    --   58.60 -95.00 120.00  100
 17  \w    -99.00 -64.00   0.50    0.05    --  -50.00 -50.00  43.91   70
 18  \w   -122.00 -96.00   0.50    0.05    --  -79.50-120.00 106.54   52
 19  \w     39.00  65.00   0.50    0.05    --   85.25-134.00 129.82   52
 20  \w    101.00 126.00   0.50    0.05    --   85.25 118.00   0.91   50
 21  \w     40.00  78.00   0.50    0.05    --   85.25-104.00 110.51   76
 22  \w     42.00  73.00   0.50    0.05    --   82.35-112.00   0.00   62
 23  \w   -118.00 -83.00   0.50    0.05    --  -70.00 -53.00 -98.11   70
 24  \w     76.00 116.00   0.50    0.05    --   64.93  39.00-165.06   80
 25  \w     49.00  75.00   0.50    0.05    --   85.25 -91.00 165.36   52
 26  \w     42.00  73.00   0.50    0.05    --   85.25 -99.00  72.78   62
 27  \w     37.00  62.00   0.50    0.05    --   82.35-112.00 -60.00   50
 28  \w     98.00 126.00   0.50    0.05    --   85.25  37.00 -47.44   56
 29  \w     52.00  79.00   0.50    0.05    --   85.25-124.00 177.64   54
 30  \w     78.00 104.00   0.50    0.05    --   85.25  11.00 165.39   52
 31  \w     96.00 121.00   0.50    0.05    --   85.25  62.00 -50.80   50
 32  \w     96.00 132.00   0.50    0.05    --   85.25 138.00 -40.81   72
 33  \w    103.00 129.00   0.50    0.05    --   85.25  48.00 127.41   52
 34  \w     40.00 105.00   0.50    0.05    --   85.25-139.00 -52.19  130
 35  \w     51.00 100.00   0.50    0.05    --   85.25-127.00 -93.49   98
 36  \w     46.00  71.00   0.50    0.05    --   85.25 -87.00 -99.55   50
 37  \w     44.00  69.00   0.50    0.05    --   85.25 -73.00  20.11   50
 38  \w     45.00  71.00   0.50    0.05    --   85.25 -73.00-149.06   52
;
_diffrn_measurement_device 'four-circle diffractometer'
_diffrn_measurement_device_type 'Rigaku XtaLAB Synergy-R'
_diffrn_measurement_method '\w scans'
_diffrn_orient_matrix_type
;
 CrysAlisPro convention (1999,Acta A55,543-557)
;
_diffrn_orient_matrix_UB_11 0.1304012000
_diffrn_orient_matrix_UB_12 0.0330792000
_diffrn_orient_matrix_UB_13 0.0309838000
_diffrn_orient_matrix_UB_21 0.0698136000
_diffrn_orient_matrix_UB_22 -0.0649943000
_diffrn_orient_matrix_UB_23 -0.0384827000
_diffrn_orient_matrix_UB_31 0.0055539000
_diffrn_orient_matrix_UB_32 0.0398865000
_diffrn_orient_matrix_UB_33 -0.0882827000
_diffrn_radiation_monochromator 'multi-layer mirror'
_diffrn_radiation_probe x-ray
_diffrn_radiation_type CuK\a
_diffrn_radiation_wavelength 1.54184
_diffrn_radiation_xray_symbol K-L~2,3~
_diffrn_reflns_av_R_equivalents 0.0302
_diffrn_reflns_av_unetI/netI 0.0090
_diffrn_reflns_Laue_measured_fraction_full 1.000
_diffrn_reflns_Laue_measured_fraction_max 1.000
_diffrn_reflns_limit_h_max 12
_diffrn_reflns_limit_h_min -12
_diffrn_reflns_limit_k_max 22
_diffrn_reflns_limit_k_min -22
_diffrn_reflns_limit_l_max 18
_diffrn_reflns_limit_l_min -18
_diffrn_reflns_number 11874
_diffrn_reflns_point_group_measured_fraction_full 1.000
_diffrn_reflns_point_group_measured_fraction_max 1.000
_diffrn_reflns_theta_full 67.684
_diffrn_reflns_theta_max 70.073
_diffrn_reflns_theta_min 3.759
_diffrn_source 'rotating-anode X-ray tube'
_diffrn_source_type 'PhotonJet-R X-ray Source'
_exptl_absorpt_coefficient_mu 1.108
_exptl_absorpt_correction_T_max 1.00000
_exptl_absorpt_correction_T_min 0.58354
_exptl_absorpt_correction_type multi-scan
_exptl_absorpt_process_details
;
 CrysAlisPro 1.171.43.111a (Rigaku Oxford Diffraction, 2024) Empirical 
 absorption correction using spherical harmonics, implemented in SCALE3 
 ABSPACK scaling algorithm.
;
_exptl_crystal_colour colourless
_exptl_crystal_density_diffrn 1.097
_exptl_crystal_description block
_exptl_crystal_F_000 1056
_exptl_crystal_preparation
;
 For data collection the crystal was immersed in a film of perfluoropolyether 
 oil, mounted on a polyimide loop and transferred to stream of cold nitrogen 
 (Oxford Cryostream 800).
;
_exptl_crystal_recrystallization_method 'Re-crystallisation from solvent'
_exptl_crystal_size_max 0.472
_exptl_crystal_size_mid 0.241
_exptl_crystal_size_min 0.159
_refine_diff_density_max 0.274
_refine_diff_density_min -0.309
_refine_diff_density_rms 0.043
_refine_ls_extinction_method none
_refine_ls_goodness_of_fit_ref 1.067
_refine_ls_hydrogen_treatment constr
_refine_ls_matrix_type full
_refine_ls_number_parameters 329
_refine_ls_number_reflns 11874
_refine_ls_number_restraints 0
_refine_ls_restrained_S_all 1.067
_refine_ls_R_factor_all 0.0443
_refine_ls_R_factor_gt 0.0411
_refine_ls_shift/su_max 0.001
_refine_ls_shift/su_mean 0.000
_refine_ls_structure_factor_coef Fsqd
_refine_ls_weighting_details
;
 w=1/[\s^2^(Fo^2^)+(0.0719P)^2^+0.4095P] where P=(Fo^2^+2Fc^2^)/3
;
_refine_ls_weighting_scheme calc
_refine_ls_wR_factor_gt 0.1168
_refine_ls_wR_factor_ref 0.1196
_reflns_Friedel_coverage 0.000
_reflns_number_gt 10723
_reflns_number_total 11874
_reflns_threshold_expression 'I > 2\s(I)'
_twin_dimensionality triperiodic
_twin_formation_mechanism gt
_twin_morphology polysynthetic
_twin_special_details
;
 Component 2 rotated by 179.9521\% 
 around [-0.00 1.00 0.01] (reciprocal) or [-0.01 1.00 0.02] (direct)
;
_cod_data_source_file d4dt02457e2.cif
_cod_data_source_block CoCz111_CoCz_twin1_hklf5
_cod_depositor_comments 'Adding full bibliography for 7717294--7717301.cif.'
_cod_original_cell_volume 2942.1(9)
_cod_original_sg_symbol_H-M 'P 21/n'
_cod_database_code 7717295
_shelx_shelxl_version_number 2019/1
_shelx_space_group_comment
;
 The symmetry employed for this shelxl refinement is uniquely defined by the 
 following loop, which should always be used as a source of symmetry 
 information in preference to the above space-group names. They are only 
 intended as comments.
;
_shelx_estimated_absorpt_t_min 0.623
_shelx_estimated_absorpt_t_max 0.844

loop_
_space_group_symop_operation_xyz
'x, y, z'
'-x+1/2, y+1/2, -z+1/2'
'-x, -y, -z'
'x-1/2, -y-1/2, z-1/2'

loop_
_atom_site_label
_atom_site_type_symbol
_atom_site_fract_x
_atom_site_fract_y
_atom_site_fract_z
_atom_site_U_iso_or_equiv
_atom_site_adp_type
_atom_site_occupancy
_atom_site_site_symmetry_order
_atom_site_calc_flag
_atom_site_refinement_flags_posn
_atom_site_refinement_flags_adp
_atom_site_refinement_flags_occupancy
_atom_site_disorder_assembly
_atom_site_disorder_group
Be1_1 Be 0.47963(15) 0.71456(9) 0.42760(11) 0.0239(3) Uani 1 1 d . . . . .
N1_1 N 0.47731(11) 0.79361(6) 0.38200(7) 0.0270(3) Uani 1 1 d . . . . .
S1_1 S 0.47670(4) 0.91511(2) 0.27459(3) 0.03901(13) Uani 1 1 d . . . . .
C1_1 C 0.47797(13) 0.84524(7) 0.33739(9) 0.0274(3) Uani 1 1 d . . . . .
C1_2 C 0.36816(11) 0.69724(7) 0.51289(8) 0.0220(3) Uani 1 1 d . . . . .
C2_2 C 0.34023(12) 0.62186(7) 0.54623(9) 0.0244(3) Uani 1 1 d . . . . .
C3_2 C 0.22746(13) 0.63257(7) 0.60613(9) 0.0275(3) Uani 1 1 d . . . . .
H3A_2 H 0.145919 0.616961 0.575451 0.033 Uiso 1 1 calc R U . . .
H3B_2 H 0.241302 0.603801 0.660591 0.033 Uiso 1 1 calc R U . . .
N1_2 N 0.30331(10) 0.74397(6) 0.55581(7) 0.0206(2) Uani 1 1 d . . . . .
C4_2 C 0.22210(11) 0.71296(7) 0.62811(8) 0.0228(3) Uani 1 1 d . . . . .
C5_2 C 0.28400(13) 0.73185(8) 0.71840(9) 0.0294(3) Uani 1 1 d . . . . .
H5A_2 H 0.235128 0.709395 0.764170 0.044 Uiso 1 1 calc R U . . .
H5B_2 H 0.284075 0.784326 0.726119 0.044 Uiso 1 1 calc R U . . .
H5C_2 H 0.372524 0.713964 0.722881 0.044 Uiso 1 1 calc R U . . .
C6_2 C 0.08632(12) 0.74313(7) 0.62262(9) 0.0279(3) Uani 1 1 d . . . . .
H6A_2 H 0.038632 0.723467 0.670762 0.042 Uiso 1 1 calc R U . . .
H6B_2 H 0.043158 0.729546 0.566205 0.042 Uiso 1 1 calc R U . . .
H6C_2 H 0.089681 0.795815 0.627347 0.042 Uiso 1 1 calc R U . . .
C7_2 C 0.46210(13) 0.59300(8) 0.59636(10) 0.0314(3) Uani 1 1 d . . . . .
H7A_2 H 0.444557 0.545258 0.620530 0.047 Uiso 1 1 calc R U . . .
H7B_2 H 0.487569 0.626091 0.644399 0.047 Uiso 1 1 calc R U . . .
H7C_2 H 0.531672 0.589296 0.556026 0.047 Uiso 1 1 calc R U . . .
C8_2 C 0.30357(14) 0.57055(7) 0.47003(10) 0.0305(3) Uani 1 1 d . . . . .
H8A_2 H 0.279096 0.523634 0.493520 0.046 Uiso 1 1 calc R U . . .
H8B_2 H 0.377070 0.564415 0.433466 0.046 Uiso 1 1 calc R U . . .
H8C_2 H 0.231085 0.590783 0.434376 0.046 Uiso 1 1 calc R U . . .
C1_3 C 0.31002(12) 0.82189(7) 0.54225(8) 0.0213(3) Uani 1 1 d . . . . .
C2_3 C 0.21690(12) 0.85517(7) 0.48520(8) 0.0240(3) Uani 1 1 d . . . . .
C3_3 C 0.22208(13) 0.92980(7) 0.47674(9) 0.0279(3) Uani 1 1 d . . . . .
H3_3 H 0.160301 0.953566 0.438709 0.034 Uiso 1 1 calc R U . . .
C4_3 C 0.31543(14) 0.97021(7) 0.52261(9) 0.0292(3) Uani 1 1 d . . . . .
H4_3 H 0.314904 1.021315 0.518082 0.035 Uiso 1 1 calc R U . . .
C5_3 C 0.40931(13) 0.93591(7) 0.57497(9) 0.0275(3) Uani 1 1 d . . . . .
H5_3 H 0.474846 0.963866 0.604450 0.033 Uiso 1 1 calc R U . . .
C6_3 C 0.41002(12) 0.86134(7) 0.58551(8) 0.0231(3) Uani 1 1 d . . . . .
C7_3 C 0.11652(12) 0.81402(8) 0.42785(9) 0.0275(3) Uani 1 1 d . . . . .
H7_3 H 0.120954 0.761948 0.444870 0.033 Uiso 1 1 calc R U . . .
C8_3 C 0.14607(14) 0.82021(8) 0.33068(9) 0.0335(3) Uani 1 1 d . . . . .
H8A_3 H 0.080464 0.794249 0.294517 0.050 Uiso 1 1 calc R U . . .
H8B_3 H 0.230593 0.799188 0.321971 0.050 Uiso 1 1 calc R U . . .
H8C_3 H 0.146048 0.871134 0.313477 0.050 Uiso 1 1 calc R U . . .
C9_3 C -0.02056(13) 0.84128(8) 0.44060(10) 0.0343(3) Uani 1 1 d . . . . .
H9A_3 H -0.082534 0.810138 0.408060 0.051 Uiso 1 1 calc R U . . .
H9B_3 H -0.029297 0.890805 0.418605 0.051 Uiso 1 1 calc R U . . .
H9C_3 H -0.037096 0.840244 0.503263 0.051 Uiso 1 1 calc R U . . .
C10_3 C 0.52421(12) 0.82780(7) 0.63750(9) 0.0245(3) Uani 1 1 d . . . . .
H10_3 H 0.511135 0.774431 0.640012 0.029 Uiso 1 1 calc R U . . .
C11_3 C 0.53921(13) 0.85693(8) 0.73180(9) 0.0298(3) Uani 1 1 d . . . . .
H11A_3 H 0.613409 0.834012 0.762764 0.045 Uiso 1 1 calc R U . . .
H11B_3 H 0.461515 0.846141 0.762566 0.045 Uiso 1 1 calc R U . . .
H11C_3 H 0.552285 0.909248 0.730294 0.045 Uiso 1 1 calc R U . . .
C12_3 C 0.64872(12) 0.84299(8) 0.59130(9) 0.0300(3) Uani 1 1 d . . . . .
H12A_3 H 0.718324 0.813288 0.617850 0.045 Uiso 1 1 calc R U . . .
H12B_3 H 0.671227 0.894094 0.597934 0.045 Uiso 1 1 calc R U . . .
H12C_3 H 0.635927 0.831264 0.528688 0.045 Uiso 1 1 calc R U . . .
C1_4 C 0.58260(12) 0.65022(7) 0.38717(8) 0.0225(3) Uani 1 1 d . . . . .
C2_4 C 0.54557(12) 0.61416(7) 0.30800(9) 0.0238(3) Uani 1 1 d . . . . .
C3_4 C 0.62814(13) 0.56544(7) 0.26894(9) 0.0264(3) Uani 1 1 d . . . . .
C4_4 C 0.74987(13) 0.55451(7) 0.30792(9) 0.0276(3) Uani 1 1 d . . . . .
H4_4 H 0.807061 0.522842 0.280603 0.033 Uiso 1 1 calc R U . . .
C5_4 C 0.79069(12) 0.58857(7) 0.38591(9) 0.0261(3) Uani 1 1 d . . . . .
C6_4 C 0.70607(12) 0.63562(7) 0.42542(9) 0.0239(3) Uani 1 1 d . . . . .
C7_4 C 0.41330(13) 0.62705(8) 0.26478(9) 0.0312(3) Uani 1 1 d . . . . .
H7A_4 H 0.421270 0.642133 0.203682 0.047 Uiso 1 1 calc R U . . .
H7B_4 H 0.369879 0.664951 0.296678 0.047 Uiso 1 1 calc R U . . .
H7C_4 H 0.363097 0.582427 0.265987 0.047 Uiso 1 1 calc R U . . .
C8_4 C 0.58511(15) 0.52383(9) 0.18722(10) 0.0374(4) Uani 1 1 d . . . . .
H8A_4 H 0.653427 0.490713 0.171672 0.056 Uiso 1 1 calc R U . . .
H8B_4 H 0.566402 0.557557 0.138640 0.056 Uiso 1 1 calc R U . . .
H8C_4 H 0.507597 0.496221 0.198340 0.056 Uiso 1 1 calc R U . . .
C9_4 C 0.92391(14) 0.57457(9) 0.42653(10) 0.0360(3) Uani 1 1 d . . . . .
H9A_4 H 0.917711 0.555506 0.486136 0.054 Uiso 1 1 calc R U . . .
H9B_4 H 0.972750 0.619744 0.429088 0.054 Uiso 1 1 calc R U . . .
H9C_4 H 0.967677 0.539381 0.390727 0.054 Uiso 1 1 calc R U . . .
C10_4 C 0.74928(13) 0.67184(8) 0.51098(9) 0.0325(3) Uani 1 1 d . . . . .
H10A_4 H 0.780509 0.635269 0.553455 0.049 Uiso 1 1 calc R U . . .
H10B_4 H 0.676824 0.697762 0.534366 0.049 Uiso 1 1 calc R U . . .
H10C_4 H 0.818529 0.705958 0.500571 0.049 Uiso 1 1 calc R U . . .

loop_
_atom_site_aniso_label
_atom_site_aniso_U_11
_atom_site_aniso_U_22
_atom_site_aniso_U_33
_atom_site_aniso_U_23
_atom_site_aniso_U_13
_atom_site_aniso_U_12
Be1_1 0.0209(7) 0.0238(8) 0.0270(8) 0.0003(7) 0.0015(6) -0.0010(6)
N1_1 0.0265(6) 0.0249(6) 0.0304(6) 0.0007(5) 0.0070(5) 0.0000(4)
S1_1 0.0597(3) 0.0218(2) 0.0369(2) 0.00377(14) 0.01521(18) -0.00272(15)
C1_1 0.0294(7) 0.0245(7) 0.0288(7) -0.0047(6) 0.0073(5) -0.0027(5)
C1_2 0.0183(6) 0.0218(6) 0.0254(6) 0.0008(5) -0.0020(5) -0.0011(5)
C2_2 0.0233(6) 0.0194(6) 0.0311(7) 0.0027(5) 0.0050(5) -0.0004(5)
C3_2 0.0267(6) 0.0225(7) 0.0339(7) 0.0028(6) 0.0082(5) -0.0017(5)
N1_2 0.0185(5) 0.0201(5) 0.0230(5) 0.0017(4) -0.0001(4) -0.0011(4)
C4_2 0.0203(6) 0.0225(7) 0.0259(6) 0.0032(5) 0.0035(5) -0.0009(5)
C5_2 0.0268(6) 0.0364(8) 0.0250(7) 0.0031(6) 0.0016(5) -0.0035(5)
C6_2 0.0216(6) 0.0282(7) 0.0342(7) 0.0061(6) 0.0050(5) 0.0015(5)
C7_2 0.0283(7) 0.0283(7) 0.0379(8) 0.0095(6) 0.0051(6) 0.0045(5)
C8_2 0.0318(7) 0.0223(7) 0.0379(8) -0.0024(6) 0.0075(6) -0.0046(5)
C1_3 0.0221(6) 0.0188(6) 0.0233(6) 0.0007(5) 0.0034(5) -0.0004(5)
C2_3 0.0228(6) 0.0243(7) 0.0250(6) 0.0019(5) 0.0022(5) -0.0002(5)
C3_3 0.0289(7) 0.0252(7) 0.0298(7) 0.0050(6) 0.0020(5) 0.0028(5)
C4_3 0.0353(7) 0.0189(7) 0.0338(7) 0.0017(5) 0.0062(6) -0.0002(5)
C5_3 0.0287(7) 0.0237(7) 0.0302(7) -0.0032(5) 0.0035(5) -0.0043(5)
C6_3 0.0219(6) 0.0236(7) 0.0240(6) -0.0007(5) 0.0027(5) -0.0012(5)
C7_3 0.0242(6) 0.0259(7) 0.0318(7) 0.0050(6) -0.0050(5) -0.0010(5)
C8_3 0.0316(7) 0.0371(8) 0.0311(7) 0.0002(6) -0.0055(6) -0.0021(6)
C9_3 0.0244(7) 0.0371(8) 0.0407(8) 0.0105(7) -0.0035(6) 0.0008(6)
C10_3 0.0215(6) 0.0234(6) 0.0284(7) -0.0019(5) -0.0004(5) -0.0020(5)
C11_3 0.0271(7) 0.0317(8) 0.0299(7) -0.0038(6) -0.0026(5) -0.0017(5)
C12_3 0.0222(6) 0.0329(8) 0.0349(7) -0.0030(6) 0.0007(5) -0.0034(5)
C1_4 0.0198(6) 0.0212(6) 0.0268(6) 0.0032(5) 0.0028(5) -0.0015(5)
C2_4 0.0203(6) 0.0241(7) 0.0271(6) 0.0035(5) 0.0019(5) -0.0031(5)
C3_4 0.0295(7) 0.0228(7) 0.0273(7) 0.0007(5) 0.0063(5) -0.0053(5)
C4_4 0.0274(7) 0.0207(7) 0.0358(7) 0.0035(5) 0.0103(6) 0.0022(5)
C5_4 0.0204(6) 0.0245(7) 0.0336(7) 0.0088(5) 0.0040(5) 0.0004(5)
C6_4 0.0214(6) 0.0230(6) 0.0275(6) 0.0037(5) 0.0021(5) -0.0031(5)
C7_4 0.0229(7) 0.0381(8) 0.0321(7) 0.0023(6) -0.0023(5) -0.0035(5)
C8_4 0.0411(8) 0.0367(8) 0.0351(8) -0.0090(6) 0.0076(7) -0.0080(6)
C9_4 0.0238(7) 0.0418(9) 0.0423(8) 0.0138(7) 0.0017(6) 0.0056(6)
C10_4 0.0268(7) 0.0363(8) 0.0339(7) -0.0005(6) -0.0035(6) -0.0047(6)

loop_
_atom_type_symbol
_atom_type_description
_atom_type_scat_dispersion_real
_atom_type_scat_dispersion_imag
_atom_type_scat_source
C C 0.0181 0.0091 'International Tables Vol C Tables 4.2.6.8 and 6.1.1.4'
H H 0.0000 0.0000 'International Tables Vol C Tables 4.2.6.8 and 6.1.1.4'
Be Be 0.0038 0.0014 'International Tables Vol C Tables 4.2.6.8 and 6.1.1.4'
N N 0.0311 0.0180 'International Tables Vol C Tables 4.2.6.8 and 6.1.1.4'
S S 0.3331 0.5567 'International Tables Vol C Tables 4.2.6.8 and 6.1.1.4'

loop_
_exptl_crystal_face_index_h
_exptl_crystal_face_index_k
_exptl_crystal_face_index_l
_exptl_crystal_face_perp_dist
1 -1 -1 0.1343
-1 1 1 0.0969
1 0 -1 0.1531
-1 0 1 0.0875
0 0 1 0.1261
0 0 -1 0.1450
0 1 0 0.0648
0 -1 0 0.0944
0 -1 1 0.1178
0 1 -1 0.1476
-1 -1 1 0.0681
1 1 -1 0.1590

loop_
_geom_angle_atom_site_label_1
_geom_angle_atom_site_label_2
_geom_angle_atom_site_label_3
_geom_angle
_geom_angle_site_symmetry_1
_geom_angle_site_symmetry_3
_geom_angle_publ_flag
N1_1 Be1_1 C1_4 117.51(11) . . ?
N1_1 Be1_1 C1_2 118.07(11) . . ?
C1_4 Be1_1 C1_2 124.31(11) . . ?
C1_1 N1_1 Be1_1 169.86(13) . . ?
N1_1 C1_1 S1_1 178.69(13) . . ?
N1_2 C1_2 C2_2 109.24(11) . . ?
N1_2 C1_2 Be1_1 127.88(11) . . ?
C2_2 C1_2 Be1_1 122.87(11) . . ?
C1_2 C2_2 C8_2 111.20(11) . . ?
C1_2 C2_2 C7_2 108.43(10) . . ?
C8_2 C2_2 C7_2 108.83(11) . . ?
C1_2 C2_2 C3_2 104.27(10) . . ?
C8_2 C2_2 C3_2 111.25(11) . . ?
C7_2 C2_2 C3_2 112.78(11) . . ?
C4_2 C3_2 C2_2 107.08(10) . . ?
C1_2 N1_2 C1_3 123.89(11) . . ?
C1_2 N1_2 C4_2 115.80(10) . . ?
C1_3 N1_2 C4_2 120.21(10) . . ?
C6_2 C4_2 C5_2 108.04(11) . . ?
C6_2 C4_2 C3_2 113.08(11) . . ?
C5_2 C4_2 C3_2 113.70(11) . . ?
C6_2 C4_2 N1_2 111.87(10) . . ?
C5_2 C4_2 N1_2 109.72(10) . . ?
C3_2 C4_2 N1_2 100.30(10) . . ?
C6_3 C1_3 C2_3 121.88(12) . . ?
C6_3 C1_3 N1_2 119.21(11) . . ?
C2_3 C1_3 N1_2 118.91(11) . . ?
C3_3 C2_3 C1_3 117.64(12) . . ?
C3_3 C2_3 C7_3 118.20(11) . . ?
C1_3 C2_3 C7_3 124.04(12) . . ?
C4_3 C3_3 C2_3 121.41(12) . . ?
C5_3 C4_3 C3_3 119.76(13) . . ?
C4_3 C5_3 C6_3 121.50(12) . . ?
C5_3 C6_3 C1_3 117.63(12) . . ?
C5_3 C6_3 C10_3 117.63(11) . . ?
C1_3 C6_3 C10_3 124.58(12) . . ?
C2_3 C7_3 C8_3 110.20(11) . . ?
C2_3 C7_3 C9_3 112.01(12) . . ?
C8_3 C7_3 C9_3 109.69(11) . . ?
C6_3 C10_3 C11_3 112.18(11) . . ?
C6_3 C10_3 C12_3 110.04(11) . . ?
C11_3 C10_3 C12_3 108.70(11) . . ?
C6_4 C1_4 C2_4 117.43(12) . . ?
C6_4 C1_4 Be1_1 123.58(12) . . ?
C2_4 C1_4 Be1_1 118.81(11) . . ?
C3_4 C2_4 C1_4 121.45(12) . . ?
C3_4 C2_4 C7_4 118.91(12) . . ?
C1_4 C2_4 C7_4 119.63(12) . . ?
C4_4 C3_4 C2_4 118.81(12) . . ?
C4_4 C3_4 C8_4 120.01(13) . . ?
C2_4 C3_4 C8_4 121.16(13) . . ?
C3_4 C4_4 C5_4 121.87(13) . . ?
C4_4 C5_4 C6_4 118.70(12) . . ?
C4_4 C5_4 C9_4 120.08(13) . . ?
C6_4 C5_4 C9_4 121.22(13) . . ?
C5_4 C6_4 C1_4 121.69(12) . . ?
C5_4 C6_4 C10_4 118.87(12) . . ?
C1_4 C6_4 C10_4 119.43(12) . . ?

loop_
_geom_bond_atom_site_label_1
_geom_bond_atom_site_label_2
_geom_bond_distance
_geom_bond_site_symmetry_2
_geom_bond_publ_flag
Be1_1 N1_1 1.622(2) . ?
Be1_1 C1_4 1.742(2) . ?
Be1_1 C1_2 1.821(2) . ?
N1_1 C1_1 1.1742(18) . ?
S1_1 C1_1 1.6101(14) . ?
C1_2 N1_2 1.2988(17) . ?
C1_2 C2_2 1.5211(17) . ?
C2_2 C8_2 1.5324(19) . ?
C2_2 C7_2 1.5409(18) . ?
C2_2 C3_2 1.5425(18) . ?
C3_2 C4_2 1.5295(18) . ?
N1_2 C1_3 1.4617(16) . ?
N1_2 C4_2 1.5391(16) . ?
C4_2 C6_2 1.5207(17) . ?
C4_2 C5_2 1.5264(18) . ?
C1_3 C6_3 1.4066(17) . ?
C1_3 C2_3 1.4081(17) . ?
C2_3 C3_3 1.3911(19) . ?
C2_3 C7_3 1.5288(17) . ?
C3_3 C4_3 1.386(2) . ?
C4_3 C5_3 1.382(2) . ?
C5_3 C6_3 1.3918(19) . ?
C6_3 C10_3 1.5248(17) . ?
C7_3 C8_3 1.534(2) . ?
C7_3 C9_3 1.5396(18) . ?
C10_3 C11_3 1.5344(18) . ?
C10_3 C12_3 1.5385(18) . ?
C1_4 C6_4 1.4092(17) . ?
C1_4 C2_4 1.4133(18) . ?
C2_4 C3_4 1.4041(19) . ?
C2_4 C7_4 1.5134(17) . ?
C3_4 C4_4 1.3855(19) . ?
C3_4 C8_4 1.5108(19) . ?
C4_4 C5_4 1.391(2) . ?
C5_4 C6_4 1.4013(19) . ?
C5_4 C9_4 1.5110(18) . ?
C6_4 C10_4 1.5119(19) . ?

loop_
_geom_torsion_atom_site_label_1
_geom_torsion_atom_site_label_2
_geom_torsion_atom_site_label_3
_geom_torsion_atom_site_label_4
_geom_torsion
_geom_torsion_site_symmetry_1
_geom_torsion_site_symmetry_2
_geom_torsion_site_symmetry_3
_geom_torsion_site_symmetry_4
_geom_torsion_publ_flag
C1_4 Be1_1 N1_1 C1_1 36.7(8) . . . . ?
C1_2 Be1_1 N1_1 C1_1 -139.7(7) . . . . ?
N1_1 Be1_1 C1_2 N1_2 -15.38(19) . . . . ?
C1_4 Be1_1 C1_2 N1_2 168.44(12) . . . . ?
N1_1 Be1_1 C1_2 C2_2 166.24(11) . . . . ?
C1_4 Be1_1 C1_2 C2_2 -9.94(18) . . . . ?
N1_2 C1_2 C2_2 C8_2 129.67(11) . . . . ?
Be1_1 C1_2 C2_2 C8_2 -51.68(15) . . . . ?
N1_2 C1_2 C2_2 C7_2 -110.71(12) . . . . ?
Be1_1 C1_2 C2_2 C7_2 67.94(14) . . . . ?
N1_2 C1_2 C2_2 C3_2 9.68(14) . . . . ?
Be1_1 C1_2 C2_2 C3_2 -171.67(11) . . . . ?
C1_2 C2_2 C3_2 C4_2 -17.25(13) . . . . ?
C8_2 C2_2 C3_2 C4_2 -137.21(11) . . . . ?
C7_2 C2_2 C3_2 C4_2 100.18(13) . . . . ?
C2_2 C1_2 N1_2 C1_3 178.27(10) . . . . ?
Be1_1 C1_2 N1_2 C1_3 -0.29(18) . . . . ?
C2_2 C1_2 N1_2 C4_2 1.86(14) . . . . ?
Be1_1 C1_2 N1_2 C4_2 -176.70(10) . . . . ?
C2_2 C3_2 C4_2 C6_2 136.63(11) . . . . ?
C2_2 C3_2 C4_2 C5_2 -99.67(13) . . . . ?
C2_2 C3_2 C4_2 N1_2 17.35(12) . . . . ?
C1_2 N1_2 C4_2 C6_2 -132.64(12) . . . . ?
C1_3 N1_2 C4_2 C6_2 50.81(15) . . . . ?
C1_2 N1_2 C4_2 C5_2 107.46(12) . . . . ?
C1_3 N1_2 C4_2 C5_2 -69.09(13) . . . . ?
C1_2 N1_2 C4_2 C3_2 -12.48(13) . . . . ?
C1_3 N1_2 C4_2 C3_2 170.97(10) . . . . ?
C1_2 N1_2 C1_3 C6_3 -83.42(16) . . . . ?
C4_2 N1_2 C1_3 C6_3 92.85(14) . . . . ?
C1_2 N1_2 C1_3 C2_3 95.74(15) . . . . ?
C4_2 N1_2 C1_3 C2_3 -88.00(14) . . . . ?
C6_3 C1_3 C2_3 C3_3 -3.82(19) . . . . ?
N1_2 C1_3 C2_3 C3_3 177.05(11) . . . . ?
C6_3 C1_3 C2_3 C7_3 172.05(12) . . . . ?
N1_2 C1_3 C2_3 C7_3 -7.08(19) . . . . ?
C1_3 C2_3 C3_3 C4_3 0.1(2) . . . . ?
C7_3 C2_3 C3_3 C4_3 -176.05(12) . . . . ?
C2_3 C3_3 C4_3 C5_3 3.0(2) . . . . ?
C3_3 C4_3 C5_3 C6_3 -2.4(2) . . . . ?
C4_3 C5_3 C6_3 C1_3 -1.2(2) . . . . ?
C4_3 C5_3 C6_3 C10_3 174.37(12) . . . . ?
C2_3 C1_3 C6_3 C5_3 4.39(19) . . . . ?
N1_2 C1_3 C6_3 C5_3 -176.48(11) . . . . ?
C2_3 C1_3 C6_3 C10_3 -170.89(12) . . . . ?
N1_2 C1_3 C6_3 C10_3 8.24(19) . . . . ?
C3_3 C2_3 C7_3 C8_3 65.88(16) . . . . ?
C1_3 C2_3 C7_3 C8_3 -109.97(14) . . . . ?
C3_3 C2_3 C7_3 C9_3 -56.53(16) . . . . ?
C1_3 C2_3 C7_3 C9_3 127.63(14) . . . . ?
C5_3 C6_3 C10_3 C11_3 59.43(16) . . . . ?
C1_3 C6_3 C10_3 C11_3 -125.29(14) . . . . ?
C5_3 C6_3 C10_3 C12_3 -61.71(15) . . . . ?
C1_3 C6_3 C10_3 C12_3 113.57(14) . . . . ?
N1_1 Be1_1 C1_4 C6_4 96.69(15) . . . . ?
C1_2 Be1_1 C1_4 C6_4 -87.10(16) . . . . ?
N1_1 Be1_1 C1_4 C2_4 -78.32(15) . . . . ?
C1_2 Be1_1 C1_4 C2_4 97.89(15) . . . . ?
C6_4 C1_4 C2_4 C3_4 0.23(19) . . . . ?
Be1_1 C1_4 C2_4 C3_4 175.54(12) . . . . ?
C6_4 C1_4 C2_4 C7_4 179.15(12) . . . . ?
Be1_1 C1_4 C2_4 C7_4 -5.54(18) . . . . ?
C1_4 C2_4 C3_4 C4_4 -2.00(19) . . . . ?
C7_4 C2_4 C3_4 C4_4 179.07(12) . . . . ?
C1_4 C2_4 C3_4 C8_4 176.39(12) . . . . ?
C7_4 C2_4 C3_4 C8_4 -2.54(19) . . . . ?
C2_4 C3_4 C4_4 C5_4 2.1(2) . . . . ?
C8_4 C3_4 C4_4 C5_4 -176.27(13) . . . . ?
C3_4 C4_4 C5_4 C6_4 -0.5(2) . . . . ?
C3_4 C4_4 C5_4 C9_4 179.48(12) . . . . ?
C4_4 C5_4 C6_4 C1_4 -1.38(19) . . . . ?
C9_4 C5_4 C6_4 C1_4 178.66(12) . . . . ?
C4_4 C5_4 C6_4 C10_4 179.03(12) . . . . ?
C9_4 C5_4 C6_4 C10_4 -0.93(19) . . . . ?
C2_4 C1_4 C6_4 C5_4 1.48(19) . . . . ?
Be1_1 C1_4 C6_4 C5_4 -173.59(12) . . . . ?
C2_4 C1_4 C6_4 C10_4 -178.92(12) . . . . ?
Be1_1 C1_4 C6_4 C10_4 6.00(19) . . . . ?

loop_
_twin_individual_id
_twin_individual_mass_fraction_refined
_oxdiff_twin_reflns_isolated
_oxdiff_twin_reflns_overlapped
_twin_individual_twin_lattice_type
_twin_individual_twin_matrix_11
_twin_individual_twin_matrix_12
_twin_individual_twin_matrix_13
_twin_individual_twin_matrix_21
_twin_individual_twin_matrix_22
_twin_individual_twin_matrix_23
_twin_individual_twin_matrix_31
_twin_individual_twin_matrix_32
_twin_individual_twin_matrix_33
1 0.7505 25188 6376 ref 1.0000 0.0000 0.0000 0.0000 1.0000 0.0000 0.0000 0.0000 1.0000
2 0.2495 25106 6376 nmt -1.0003 -0.0082 0.0001 -0.0226 0.9997 0.0413 -0.0015 0.0283 -0.9998
